data_2310031
loop_
_publ_author_name
'Michiue, Yuichi'
'Kimizuka, Noboru'
'Kanke, Yasushi'
'Mori, Takao'

_publ_section_title
;
 Structure of (Ga~2~O~3~)~2~(ZnO)~13~ and a unified description of the
 homologous series (Ga~2~O~3~)~2~(ZnO)~2~~<i>n~+1</i>
;
_journal_coeditor_code DK5003
_journal_issue 3
_journal_name_full 'Acta Crystallographica Section B'
_journal_page_first 250
_journal_page_last 260
_journal_paper_doi 10.1107/S0108768112016084
_journal_volume 68
_journal_year 2012
_chemical_formula_sum 'Ga0.889 O4.222 Zn2.889'
_chemical_formula_weight 318.4
_chemical_name_systematic ' ?'
_space_group_ssg_name C2/m(\a0\g)00
_symmetry_cell_setting monoclinic
_cell_angle_alpha 90
_cell_angle_beta 105.90(10)
_cell_angle_gamma 90
_cell_formula_units_Z 1
_cell_length_a 19.66(4)
_cell_length_b 3.2487(5)
_cell_length_c 1.6065(12)
_cell_measurement_temperature 293
_cell_modulation_dimension 1
_cell_subsystems_number 2
_cell_volume 98.7(2)
_diffrn_ambient_temperature 293
_diffrn_measured_fraction_theta_full 0.98
_diffrn_measured_fraction_theta_max 0.98
_diffrn_radiation_probe x-ray
_diffrn_radiation_source 'X-ray tube'
_diffrn_radiation_wavelength 0.71069
_diffrn_reflns_av_R_equivalents 0.0875
_diffrn_reflns_av_sigmaI/netI 0.0756
_diffrn_reflns_limit_h_max 38
_diffrn_reflns_limit_h_min 0
_diffrn_reflns_limit_index_m_1_max 8
_diffrn_reflns_limit_index_m_1_min -8
_diffrn_reflns_limit_k_max 6
_diffrn_reflns_limit_k_min -6
_diffrn_reflns_limit_l_max 3
_diffrn_reflns_limit_l_min -3
_diffrn_reflns_number 14188
_diffrn_reflns_theta_full 45.38
_diffrn_reflns_theta_max 45.38
_diffrn_reflns_theta_min 2.7
_exptl_absorpt_coefficient_mu 23.236
_exptl_crystal_density_diffrn 5.3552
_exptl_crystal_F_000 157
_refine_diff_density_max 3.28
_refine_diff_density_min -3.55
_refine_ls_extinction_coef 310(20)
_refine_ls_extinction_method 'B-C type 1 Gaussian isotropic (Becker & Coppens, 1974)'
_refine_ls_goodness_of_fit_all 2.98
_refine_ls_goodness_of_fit_gt 2.72
_refine_ls_number_constraints 13
_refine_ls_number_parameters 179
_refine_ls_number_reflns 7763
_refine_ls_number_restraints 0
_refine_ls_R_factor_all 0.1130
_refine_ls_R_factor_gt 0.0656
_refine_ls_shift/su_max 0.0350
_refine_ls_shift/su_mean 0.0045
_refine_ls_structure_factor_coef Fsqd
_refine_ls_weighting_details w=1/(\s^2^(I)+0.0001I^2^)
_refine_ls_weighting_scheme sigma
_refine_ls_wR_factor_all 0.2022
_refine_ls_wR_factor_gt 0.1421
_reflns_number_gt 4676
_reflns_number_total 7763
_reflns_threshold_expression I>2\s(I)
_cod_data_source_file dk5003.cif
_cod_data_source_block II
_cod_depositor_comments
;
The following automatic conversions were performed:

'_diffrn_radiation_probe' value 'X-ray' changed to 'x-ray' according
to /home/saulius/struct/CIF-dictionaries/cif_core.dic dictionary
named 'cif_core.dic' version 2.4.1 from 2010-06-29.

Automatic conversion script
Id: cif_fix_values 1891 2012-01-12 08:04:46Z andrius 
;
_cod_database_code 2310031
_jana_cell_commen_supercell_matrix_1_1 1
_jana_cell_commen_supercell_matrix_1_2 0
_jana_cell_commen_supercell_matrix_1_3 0
_jana_cell_commen_supercell_matrix_2_1 0
_jana_cell_commen_supercell_matrix_2_2 1
_jana_cell_commen_supercell_matrix_2_3 0
_jana_cell_commen_supercell_matrix_3_1 0
_jana_cell_commen_supercell_matrix_3_2 0
_jana_cell_commen_supercell_matrix_3_3 17
_jana_cell_commen_t_section_1 0

loop_
_space_group_symop_ssg_id
_space_group_symop_ssg_operation_algebraic
1 x1,x2,x3,x4
2 -x1,x2,-x3,-x4
3 -x1,-x2,-x3,-x4
4 x1,-x2,x3,x4
5 x1+1/2,x2+1/2,x3,x4
6 -x1+1/2,x2+1/2,-x3,-x4
7 -x1+1/2,-x2+1/2,-x3,-x4
8 x1+1/2,-x2+1/2,x3,x4

loop_
_atom_site_label
_atom_site_type_symbol
_atom_site_fract_x
_atom_site_fract_y
_atom_site_fract_z
_atom_site_adp_type
_atom_site_U_iso_or_equiv
_atom_site_symmetry_multiplicity
_atom_site_occupancy
_atom_site_calc_flag
_atom_site_subsystem_code
Zn1 Zn 0.1829(3) 0 -0.1054(8) Uani 0.0130(6) 4 0.7647 d 1
Zn1a Zn 1.97979(18) 0 0.012(3) Uani 0.0440(16) 4 0.0208(2) d 1
Zn1b Zn 1.95398(10) 0.5 0.0088(14) Uani 0.0095(5) 4 0.0241(2) d 1
Zn2 Zn 0.38666(11) 0 0.0873(3) Uani 0.0064(5) 4 0.7647 d 1
Ga1 Ga 0.1829(3) 0 -0.1054(8) Uani 0.0130(6) 4 0.2353 d 1
Ga1a Ga 1.97979(18) 0 0.012(3) Uani 0.0440(16) 4 0.00641(6) d 1
Ga1b Ga 1.95398(10) 0.5 0.0088(14) Uani 0.0095(5) 4 0.00743(6) d 1
Ga2 Ga 0.38666(11) 0 0.0873(3) Uani 0.0064(5) 4 0.2353 d 1
O1 O 0.8835(10) 0 0.428(2) Uani 0.0166(12) 4 1 d 2
O2 O 0.8865(8) 0 0.566(2) Uani 0.0204(10) 4 1 d 2

loop_
_atom_site_aniso_label
_atom_site_aniso_type_symbol
_atom_site_aniso_U_11
_atom_site_aniso_U_22
_atom_site_aniso_U_33
_atom_site_aniso_U_12
_atom_site_aniso_U_13
_atom_site_aniso_U_23
Zn1 Zn 0.0080(8) 0.0097(9) 0.0223(11) 0 0.0057(8) 0
Zn1a Zn 0.0149(13) 0.073(4) 0.048(2) 0 0.0152(14) 0
Zn1b Zn 0.0066(7) 0.0121(10) 0.0100(8) 0 0.0024(6) 0
Zn2 Zn 0.0075(7) 0.0044(9) 0.0060(10) 0 -0.0003(7) 0
Ga1 Ga 0.0080(8) 0.0097(9) 0.0223(11) 0 0.0057(8) 0
Ga1a Ga 0.0149(13) 0.073(4) 0.048(2) 0 0.0152(14) 0
Ga1b Ga 0.0066(7) 0.0121(10) 0.0100(8) 0 0.0024(6) 0
Ga2 Ga 0.0075(7) 0.0044(9) 0.0060(10) 0 -0.0003(7) 0
O1 O 0.0164(17) 0.011(2) 0.021(2) 0 0.0027(15) 0
O2 O 0.0129(11) 0.019(2) 0.0255(18) 0 -0.0010(12) 0

loop_
_atom_site_displace_Fourier_atom_site_label
_atom_site_displace_Fourier_axis
_atom_site_displace_Fourier_wave_vector_seq_id
_atom_site_displace_Fourier_param_cos
_atom_site_displace_Fourier_param_sin
Zn1 x 1 0 0
Zn1 y 1 0 0
Zn1 z 1 0 0
Zn1 x 2 0 -0.0058(4)
Zn1 y 2 0 0
Zn1 z 2 0 -0.260(6)
Zn1 x 3 0.0105(3) 0.0132(8)
Zn1 y 3 0 0
Zn1 z 3 0.096(5) 0.411(12)
Zn1 x 4 -0.0171(5) -0.0122(6)
Zn1 y 4 0 0
Zn1 z 4 -0.220(8) -0.295(9)
Zn1 x 5 0.0108(3) 0.0035(2)
Zn1 y 5 0 0
Zn1 z 5 0.156(4) 0.088(3)
Zn2 x 1 0 0
Zn2 y 1 0 0
Zn2 z 1 0 0
Zn2 x 2 0 -0.0050(4)
Zn2 y 2 0 0
Zn2 z 2 0 -0.065(5)
Zn2 x 3 -0.00342(8) -0.0051(7)
Zn2 y 3 0 0
Zn2 z 3 -0.0127(11) -0.019(11)
Zn2 x 4 -0.00423(13) -0.0004(7)
Zn2 y 4 0 0
Zn2 z 4 0.010(2) 0.022(11)
Zn2 x 5 -0.00236(9) 0.0003(3)
Zn2 y 5 0 0
Zn2 z 5 0.0478(14) 0.019(4)
Ga1 x 1 0 0
Ga1 y 1 0 0
Ga1 z 1 0 0
Ga1 x 2 0 -0.0058(4)
Ga1 y 2 0 0
Ga1 z 2 0 -0.260(6)
Ga1 x 3 0.0105(3) 0.0132(8)
Ga1 y 3 0 0
Ga1 z 3 0.096(5) 0.411(12)
Ga1 x 4 -0.0171(5) -0.0122(6)
Ga1 y 4 0 0
Ga1 z 4 -0.220(8) -0.295(9)
Ga1 x 5 0.0108(3) 0.0035(2)
Ga1 y 5 0 0
Ga1 z 5 0.156(4) 0.088(3)
Ga2 x 1 0 0
Ga2 y 1 0 0
Ga2 z 1 0 0
Ga2 x 2 0 -0.0050(4)
Ga2 y 2 0 0
Ga2 z 2 0 -0.065(5)
Ga2 x 3 -0.00342(8) -0.0051(7)
Ga2 y 3 0 0
Ga2 z 3 -0.0127(11) -0.019(11)
Ga2 x 4 -0.00423(13) -0.0004(7)
Ga2 y 4 0 0
Ga2 z 4 0.010(2) 0.022(11)
Ga2 x 5 -0.00236(9) 0.0003(3)
Ga2 y 5 0 0
Ga2 z 5 0.0478(14) 0.019(4)
O1 x 1 0 0
O1 y 1 0 0
O1 z 1 0 0
O1 x 2 0 -0.0121(4)
O1 y 2 0 0
O1 z 2 0 -0.089(6)
O1 x 3 0.0009(3) -0.0028(10)
O1 y 3 0 0
O1 z 3 -0.024(5) -0.115(15)
O1 x 4 -0.0001(3) 0.0041(10)
O1 y 4 0 0
O1 z 4 0.087(4) 0.114(16)
O1 x 5 0.0025(3) -0.0024(6)
O1 y 5 0 0
O1 z 5 0.006(4) -0.080(9)
O2 x 1 0 0
O2 y 1 0 0
O2 z 1 0 0
O2 x 2 0 0.0156(14)
O2 y 2 0 0
O2 z 2 0 -0.20(2)
O2 x 3 0.0004(4) 0.009(3)
O2 y 3 0 0
O2 z 3 -0.052(6) -0.21(5)
O2 x 4 -0.0003(6) 0.006(3)
O2 y 4 0 0
O2 z 4 -0.158(9) -0.17(5)
O2 x 5 -0.0002(5) 0.0022(12)
O2 y 5 0 0
O2 z 5 -0.087(7) -0.06(2)

loop_
_atom_site_displace_special_func_atom_site_label
_atom_site_displace_special_func_sawtooth_ax
_atom_site_displace_special_func_sawtooth_ay
_atom_site_displace_special_func_sawtooth_az
_atom_site_displace_special_func_sawtooth_c
_atom_site_displace_special_func_sawtooth_w
Zn1 1.5882 0 0 -0.03561(5) 0.4706
Zn2 -1.4118 0 0 0.505138(19) 0.4706
Ga1 1.5882 0 0 -0.03561(5) 0.4706
Ga2 -1.4118 0 0 0.505138(19) 0.4706
O1 1.9737 0 0 -0.00378(13) 0.5263
O2 -1.5987 0 0 0.50350(12) 0.4737

loop_
_atom_site_Fourier_wave_vector_seq_id
_jana_atom_site_fourier_wave_vector_q1_coeff
1 1
2 2
3 3
4 4
5 5

loop_
_atom_site_occ_special_func_atom_site_label
_atom_site_occ_special_func_crenel_c
_atom_site_occ_special_func_crenel_w
Zn1a 0.23598(17) 0.0588
Zn1b 0.23581(8) 0.0588
Ga1a 0.23598(17) 0.0588
Ga1b 0.23581(8) 0.0588

loop_
_atom_site_U_Fourier_atom_site_label
_atom_site_U_Fourier_tens_elem
_atom_site_U_Fourier_wave_vector_seq_id
_atom_site_U_Fourier_param_cos
_atom_site_U_Fourier_param_sin
Zn1 U11 1 0 0
Zn1 U22 1 0 0
Zn1 U33 1 0 0
Zn1 U12 1 0 0
Zn1 U13 1 0 0
Zn1 U23 1 0 0
Zn1 U11 2 0.007(2) -0.0043(11)
Zn1 U22 2 -0.012(3) 0.0059(13)
Zn1 U33 2 -0.010(3) -0.0013(16)
Zn1 U12 2 0 0
Zn1 U13 2 0.003(2) -0.0037(11)
Zn1 U23 2 0 0
Zn1 U11 3 -0.006(2) 0.0060(19)
Zn1 U22 3 0.011(3) -0.010(2)
Zn1 U33 3 0.015(4) -0.007(3)
Zn1 U12 3 0 0
Zn1 U13 3 0.001(2) 0.0020(19)
Zn1 U23 3 0 0
Zn1 U11 4 0.0004(10) -0.0030(11)
Zn1 U22 4 -0.0040(12) 0.0056(13)
Zn1 U33 4 -0.0111(15) 0.0027(16)
Zn1 U12 4 0 0
Zn1 U13 4 -0.0035(10) -0.0011(11)
Zn1 U23 4 0 0
Zn2 U11 1 0 0
Zn2 U22 1 0 0
Zn2 U33 1 0 0
Zn2 U12 1 0 0
Zn2 U13 1 0 0
Zn2 U23 1 0 0
Zn2 U11 2 -0.002(2) -0.0002(2)
Zn2 U22 2 0.005(3) 0.0003(3)
Zn2 U33 2 0.038(3) 0.0040(3)
Zn2 U12 2 0 0
Zn2 U13 2 0.003(2) -0.00004(19)
Zn2 U23 2 0 0
Zn2 U11 3 -0.002(3) -0.0001(2)
Zn2 U22 3 0.008(4) -0.0002(3)
Zn2 U33 3 0.044(4) 0.0018(3)
Zn2 U12 3 0 0
Zn2 U13 3 0.004(3) -0.0004(2)
Zn2 U23 3 0 0
Zn2 U11 4 -0.0006(12) 0
Zn2 U22 4 0.0031(17) 0
Zn2 U33 4 0.0174(18) 0
Zn2 U12 4 0 0
Zn2 U13 4 0.0026(13) 0
Zn2 U23 4 0 0
Ga1 U11 1 0 0
Ga1 U22 1 0 0
Ga1 U33 1 0 0
Ga1 U12 1 0 0
Ga1 U13 1 0 0
Ga1 U23 1 0 0
Ga1 U11 2 0.007(2) -0.0043(11)
Ga1 U22 2 -0.012(3) 0.0059(13)
Ga1 U33 2 -0.010(3) -0.0013(16)
Ga1 U12 2 0 0
Ga1 U13 2 0.003(2) -0.0037(11)
Ga1 U23 2 0 0
Ga1 U11 3 -0.006(2) 0.0060(19)
Ga1 U22 3 0.011(3) -0.010(2)
Ga1 U33 3 0.015(4) -0.007(3)
Ga1 U12 3 0 0
Ga1 U13 3 0.001(2) 0.0020(19)
Ga1 U23 3 0 0
Ga1 U11 4 0.0004(10) -0.0030(11)
Ga1 U22 4 -0.0040(12) 0.0056(13)
Ga1 U33 4 -0.0111(15) 0.0027(16)
Ga1 U12 4 0 0
Ga1 U13 4 -0.0035(10) -0.0011(11)
Ga1 U23 4 0 0
Ga2 U11 1 0 0
Ga2 U22 1 0 0
Ga2 U33 1 0 0
Ga2 U12 1 0 0
Ga2 U13 1 0 0
Ga2 U23 1 0 0
Ga2 U11 2 -0.002(2) -0.0002(2)
Ga2 U22 2 0.005(3) 0.0003(3)
Ga2 U33 2 0.038(3) 0.0040(3)
Ga2 U12 2 0 0
Ga2 U13 2 0.003(2) -0.00004(19)
Ga2 U23 2 0 0
Ga2 U11 3 -0.002(3) -0.0001(2)
Ga2 U22 3 0.008(4) -0.0002(3)
Ga2 U33 3 0.044(4) 0.0018(3)
Ga2 U12 3 0 0
Ga2 U13 3 0.004(3) -0.0004(2)
Ga2 U23 3 0 0
Ga2 U11 4 -0.0006(12) 0
Ga2 U22 4 0.0031(17) 0
Ga2 U33 4 0.0174(18) 0
Ga2 U12 4 0 0
Ga2 U13 4 0.0026(13) 0
Ga2 U23 4 0 0
O1 U11 1 0 0
O1 U22 1 0 0
O1 U33 1 0 0
O1 U12 1 0 0
O1 U13 1 0 0
O1 U23 1 0 0
O1 U11 2 0.003(6) -0.0053(17)
O1 U22 2 0.008(8) -0.018(3)
O1 U33 2 0.061(7) -0.005(2)
O1 U12 2 0 0
O1 U13 2 0.014(5) -0.0015(16)
O1 U23 2 0 0
O1 U11 3 0.000(7) 0.006(2)
O1 U22 3 -0.031(11) 0.021(4)
O1 U33 3 -0.041(9) 0.000(2)
O1 U12 3 0 0
O1 U13 3 -0.020(7) 0.0046(18)
O1 U23 3 0 0
O1 U11 4 0.005(4) -0.003(2)
O1 U22 4 0.019(6) -0.002(3)
O1 U33 4 0.037(6) -0.001(3)
O1 U12 4 0 0
O1 U13 4 0.014(4) 0.001(2)
O1 U23 4 0 0
O2 U11 1 0 0
O2 U22 1 0 0
O2 U33 1 0 0
O2 U12 1 0 0
O2 U13 1 0 0
O2 U23 1 0 0
O2 U11 2 -0.003(3) 0.0016(12)
O2 U22 2 -0.025(4) 0.011(2)
O2 U33 2 -0.001(3) 0.0032(17)
O2 U12 2 0 0
O2 U13 2 -0.002(2) -0.0005(12)
O2 U23 2 0 0
O2 U11 3 -0.004(2) 0.0014(15)
O2 U22 3 -0.017(4) 0.013(3)
O2 U33 3 -0.015(3) 0.009(2)
O2 U12 3 0 0
O2 U13 3 0.004(2) -0.0031(14)
O2 U23 3 0 0

loop_
_atom_type_symbol
_atom_type_scat_dispersion_real
_atom_type_scat_dispersion_imag
_atom_type_scat_source
Ga 0.2307 1.6083 'International Tables Vol C tables 4.2.6.8 and 6.1.1.1'
O 0.0106 0.0060 'International Tables Vol C tables 4.2.6.8 and 6.1.1.1'
Zn 0.2839 1.4301 'International Tables Vol C tables 4.2.6.8 and 6.1.1.1'

loop_
_cell_subsystem_code
_cell_subsystem_description
_cell_subsystem_matrix_W_1_1
_cell_subsystem_matrix_W_1_2
_cell_subsystem_matrix_W_1_3
_cell_subsystem_matrix_W_1_4
_cell_subsystem_matrix_W_2_1
_cell_subsystem_matrix_W_2_2
_cell_subsystem_matrix_W_2_3
_cell_subsystem_matrix_W_2_4
_cell_subsystem_matrix_W_3_1
_cell_subsystem_matrix_W_3_2
_cell_subsystem_matrix_W_3_3
_cell_subsystem_matrix_W_3_4
_cell_subsystem_matrix_W_4_1
_cell_subsystem_matrix_W_4_2
_cell_subsystem_matrix_W_4_3
_cell_subsystem_matrix_W_4_4
1 '1-st subsystem' 1 0 0 0 0 1 0 0 0 0 1 0 0 0 0 1
2 '2-nd subsystem' 1 0 0 0 0 1 0 0 0 0 1 2 0 0 0 1

loop_
_cell_wave_vector_seq_id
_cell_wave_vector_x
_cell_wave_vector_y
_cell_wave_vector_z
1 0.000000 0.000000 0.058824
